data_7102492
loop_
_publ_author_name
'Knaust, Jacqueline M'
'Inman, Chad'
'Keller, Steven W'

_publ_section_title
;
 A host-guest complex between a metal-organic cyclotriveratrylene
 analog and a polyoxometalate:
 [Cu6(4,7-phenanthroline)8(MeCN)4]2PM12O40(M = Mo or W).
;
_journal_issue 5
_journal_name_full 'Chemical communications (Cambridge, England)'
_journal_page_first 492
_journal_page_last 493
_journal_paper_doi 10.1039/b309255k
_journal_year 2004
_chemical_formula_sum 'C62 H51 Cu3 N11 O42 P W12'
_chemical_formula_weight 4049.93
_space_group_IT_number 2
_symmetry_space_group_name_Hall '-P 1'
_symmetry_space_group_name_H-M 'P -1'
_atom_sites_solution_hydrogens geom
_atom_sites_solution_primary direct
_atom_sites_solution_secondary difmap
_audit_creation_method SHELXL-97
_cell_angle_alpha 80.380(13)
_cell_angle_beta 87.904(14)
_cell_angle_gamma 72.383(12)
_cell_formula_units_Z 2
_cell_length_a 13.173(10)
_cell_length_b 15.903(12)
_cell_length_c 21.171(15)
_cell_measurement_temperature 173(2)
_cell_volume 4167(5)
_computing_structure_refinement 'SHELXL-97 (Sheldrick, 1997)'
_computing_structure_solution 'SHELXS-97 (Sheldrick, 1990)'
_diffrn_ambient_temperature 173(2)
_diffrn_measured_fraction_theta_full 0.969
_diffrn_measured_fraction_theta_max 0.969
_diffrn_radiation_monochromator graphite
_diffrn_radiation_source 'fine-focus sealed tube'
_diffrn_radiation_type MoK\a
_diffrn_radiation_wavelength 0.71073
_diffrn_reflns_av_R_equivalents 0.0944
_diffrn_reflns_av_sigmaI/netI 0.1010
_diffrn_reflns_limit_h_max 16
_diffrn_reflns_limit_h_min -16
_diffrn_reflns_limit_k_max 20
_diffrn_reflns_limit_k_min -20
_diffrn_reflns_limit_l_max 25
_diffrn_reflns_limit_l_min -27
_diffrn_reflns_number 29580
_diffrn_reflns_theta_full 27.15
_diffrn_reflns_theta_max 27.15
_diffrn_reflns_theta_min 1.54
_exptl_absorpt_coefficient_mu 17.348
_exptl_crystal_density_diffrn 3.228
_exptl_crystal_density_method 'not measured'
_exptl_crystal_F_000 3652
_refine_diff_density_max 5.476
_refine_diff_density_min -5.689
_refine_diff_density_rms 0.586
_refine_ls_extinction_coef 0.00016(3)
_refine_ls_extinction_expression Fc^*^==kFc[1+0.001xFc^2^\l^3^/sin(2\q)]^-1/4^
_refine_ls_extinction_method SHELXL
_refine_ls_goodness_of_fit_ref 1.012
_refine_ls_hydrogen_treatment mixed
_refine_ls_matrix_type full
_refine_ls_number_parameters 1126
_refine_ls_number_reflns 17894
_refine_ls_number_restraints 18
_refine_ls_restrained_S_all 1.012
_refine_ls_R_factor_all 0.1187
_refine_ls_R_factor_gt 0.0840
_refine_ls_shift/su_max 0.725
_refine_ls_shift/su_mean 0.121
_refine_ls_structure_factor_coef Fsqd
_refine_ls_weighting_details 'calc w==1/[\s^2^(Fo^2^)+(0.1417P)^2^+63.1037P] where P==(Fo^2^+2Fc^2^)/3'
_refine_ls_weighting_scheme calc
_refine_ls_wR_factor_gt 0.2132
_refine_ls_wR_factor_ref 0.2364
_reflns_number_gt 12355
_reflns_number_total 17894
_reflns_threshold_expression >2sigma(I)
_cod_data_source_file b309255k.txt
_cod_data_source_block Compound_2
_cod_database_code 7102492

loop_
_symmetry_equiv_pos_as_xyz
'x, y, z'
'-x, -y, -z'

loop_
_atom_site_label
_atom_site_type_symbol
_atom_site_fract_x
_atom_site_fract_y
_atom_site_fract_z
_atom_site_U_iso_or_equiv
_atom_site_adp_type
_atom_site_occupancy
_atom_site_symmetry_multiplicity
_atom_site_calc_flag
_atom_site_refinement_flags
_atom_site_disorder_assembly
_atom_site_disorder_group
W1 W 0.22207(6) 1.21922(5) 0.31966(4) 0.02035(19) Uani 1 1 d . . .
W2 W 0.39837(7) 1.34098(6) 0.36748(4) 0.0258(2) Uani 1 1 d . . .
W3 W 0.00621(7) 1.35856(6) 0.38391(4) 0.0270(2) Uani 1 1 d . . .
W4 W 0.00039(6) 1.33182(6) 0.22610(4) 0.0219(2) Uani 1 1 d . . .
W5 W 0.38282(6) 1.31563(5) 0.19890(4) 0.01920(19) Uani 1 1 d . . .
W6 W 0.18183(8) 1.47736(6) 0.43513(4) 0.0324(2) Uani 1 1 d . . .
W7 W 0.16088(6) 1.43126(6) 0.10672(4) 0.0207(2) Uani 1 1 d . . .
W8 W 0.33239(8) 1.56788(6) 0.32382(4) 0.0281(2) Uani 1 1 d . . .
W9 W -0.05970(8) 1.60282(6) 0.33752(5) 0.0345(3) Uani 1 1 d . . .
W10 W -0.07027(6) 1.57628(6) 0.18046(4) 0.0271(2) Uani 1 1 d . . .
W11 W 0.32411(6) 1.54200(5) 0.15457(4) 0.02001(19) Uani 1 1 d . . .
W12 W 0.09112(7) 1.69079(6) 0.22533(4) 0.0275(2) Uani 1 1 d . . .
Cu1 Cu 0.7387(2) 1.2702(2) 0.41945(14) 0.0376(7) Uani 1 1 d . . .
Cu2 Cu 0.6976(2) 1.19643(19) 0.06717(12) 0.0288(6) Uani 1 1 d . . .
Cu3 Cu 0.7993(2) 1.05661(19) -0.27180(12) 0.0308(6) Uani 1 1 d . . .
P1 P 0.1648(3) 1.4546(3) 0.2719(2) 0.0115(9) Uani 1 1 d . . .
O1 O 0.2716(11) 1.1074(10) 0.3389(6) 0.028(3) Uani 1 1 d . . .
O2 O 0.5125(12) 1.2713(11) 0.4043(7) 0.033(4) Uani 1 1 d . . .
O3 O -0.0739(16) 1.3293(12) 0.4429(8) 0.049(5) Uani 1 1 d . . .
O4 O -0.0805(12) 1.2864(10) 0.1904(8) 0.034(4) Uani 1 1 d . . .
O5 O 0.4915(11) 1.2325(10) 0.1781(6) 0.026(3) Uani 1 1 d . . .
O6 O 0.1623(19) 1.4896(13) 0.5119(8) 0.062(6) Uani 1 1 d . . .
O7 O 0.1361(12) 1.4193(11) 0.0305(7) 0.034(4) Uani 1 1 d . . .
O8 O 0.4041(13) 1.6379(10) 0.3339(9) 0.039(4) Uani 1 1 d . . .
O9 O -0.1618(14) 1.6575(14) 0.3803(10) 0.058(6) Uani 1 1 d . . .
O10 O -0.1768(11) 1.6179(12) 0.1302(9) 0.043(4) Uani 1 1 d . . .
O11 O 0.3947(12) 1.6002(9) 0.1066(6) 0.025(3) Uani 1 1 d . . .
O12 O 0.0803(13) 1.8020(11) 0.2031(8) 0.039(4) Uani 1 1 d . . .
O13 O 0.3098(11) 1.2655(9) 0.3642(7) 0.024(3) Uani 1 1 d . . .
O14 O 0.1168(12) 1.2440(9) 0.3847(6) 0.026(3) Uani 1 1 d . . .
O15 O 0.1098(11) 1.2246(11) 0.2615(7) 0.032(4) Uani 1 1 d . . .
O16 O 0.2976(11) 1.2490(10) 0.2456(6) 0.025(3) Uani 1 1 d . . .
O17 O 0.4219(12) 1.3344(12) 0.2791(7) 0.039(4) Uani 1 1 d . . .
O18 O 0.3134(15) 1.3807(11) 0.4386(7) 0.040(4) Uani 1 1 d . . .
O19 O 0.1048(14) 1.3972(10) 0.4268(7) 0.034(4) Uani 1 1 d . . .
O20 O -0.0554(12) 1.3298(10) 0.3111(8) 0.034(4) Uani 1 1 d . . .
O21 O 0.0924(11) 1.3542(10) 0.1583(7) 0.026(3) Uani 1 1 d . . .
O22 O 0.2933(10) 1.3395(10) 0.1249(7) 0.026(3) Uani 1 1 d . . .
O23 O 0.4312(13) 1.4530(11) 0.3548(7) 0.037(4) Uani 1 1 d . . .
O24 O -0.0598(12) 1.4830(11) 0.3566(8) 0.037(4) Uani 1 1 d . . .
O25 O -0.0697(11) 1.4596(10) 0.2093(7) 0.035(4) Uani 1 1 d . . .
O26 O 0.4182(10) 1.4205(9) 0.1609(7) 0.023(3) Uani 1 1 d . . .
O27 O 0.3665(12) 1.5462(11) 0.2386(7) 0.033(4) Uani 1 1 d . . .
O28 O 0.2636(15) 1.5556(12) 0.4054(7) 0.045(5) Uani 1 1 d . . .
O29 O 0.0564(13) 1.5650(10) 0.3946(7) 0.034(4) Uani 1 1 d . . .
O30 O -0.1344(12) 1.6091(11) 0.2565(8) 0.035(4) Uani 1 1 d . . .
O31 O 0.0416(11) 1.5274(11) 0.1254(7) 0.033(4) Uani 1 1 d . . .
O32 O 0.2467(10) 1.5099(10) 0.0905(6) 0.023(3) Uani 1 1 d . . .
O33 O 0.2011(13) 1.6488(10) 0.2889(7) 0.038(4) Uani 1 1 d . . .
O34 O -0.0094(13) 1.6989(9) 0.2951(8) 0.038(4) Uani 1 1 d . . .
O35 O -0.0161(11) 1.6767(11) 0.1741(7) 0.032(4) Uani 1 1 d . . .
O36 O 0.1961(11) 1.6329(10) 0.1679(7) 0.029(3) Uani 1 1 d . . .
O37 O 0.1186(11) 1.3756(10) 0.2919(7) 0.028(3) Uani 1 1 d . . .
O38 O 0.2369(10) 1.4588(9) 0.3250(6) 0.019(3) Uiso 1 1 d . . .
O39 O 0.2291(12) 1.4410(10) 0.2111(6) 0.027(3) Uani 1 1 d . . .
O40 O 0.0714(10) 1.5412(9) 0.2587(6) 0.022(3) Uani 1 1 d . . .
N1 N 0.6526(16) 1.3312(15) 0.4946(10) 0.045(6) Uani 1 1 d . . .
N2 N 0.7904(15) 1.1441(12) 0.4523(10) 0.035(5) Uani 1 1 d . . .
N3 N 1.1231(13) 0.9060(12) 0.3469(8) 0.026(4) Uani 1 1 d . . .
N4 N 0.7082(13) 1.3692(13) 0.3498(9) 0.030(4) Uani 1 1 d . . .
N5 N 0.6556(13) 1.3203(12) 0.1010(8) 0.025(4) Uani 1 1 d . . .
N6 N 0.6662(16) 1.0946(14) 0.1223(11) 0.041(5) Uani 1 1 d . . .
N7 N 0.5816(13) 1.2244(13) -0.0059(8) 0.028(4) Uani 1 1 d . . .
N8 N 0.6546(14) 1.1470(12) -0.2526(9) 0.028(4) Uani 1 1 d . . .
N9 N 0.8037(13) 0.9597(12) -0.2032(8) 0.025(4) Uani 1 1 d . . .
N10 N 1.1542(13) 0.7963(13) -0.0404(8) 0.026(4) Uani 1 1 d . . .
N11 N 0.475(2) 1.186(2) 0.5587(14) 0.074(9) Uani 1 1 d . . .
C1 C 0.572(2) 1.365(2) 0.5143(12) 0.046(7) Uani 1 1 d . . .
C2 C 0.472(2) 1.406(3) 0.546(2) 0.095(14) Uani 1 1 d . . .
H2A H 0.4633 1.3645 0.5843 0.142 Uiso 1 1 calc R . .
H2B H 0.4115 1.4176 0.5164 0.142 Uiso 1 1 calc R . .
H2C H 0.4735 1.4620 0.5583 0.142 Uiso 1 1 calc R . .
C3 C 0.7333(18) 1.118(2) 0.5004(10) 0.044(7) Uani 1 1 d . . .
H3 H 0.6760 1.1614 0.5160 0.053 Uiso 1 1 calc R . .
C4 C 0.755(2) 1.0259(18) 0.5295(13) 0.043(6) Uani 1 1 d . . .
H4 H 0.7139 1.0089 0.5641 0.051 Uiso 1 1 calc R . .
C5 C 0.8387(17) 0.9622(15) 0.5062(9) 0.027(5) Uani 1 1 d . . .
H5 H 0.8543 0.9008 0.5245 0.032 Uiso 1 1 calc R . .
C6 C 0.9012(14) 0.9897(12) 0.4541(9) 0.017(4) Uani 1 1 d . . .
C7 C 0.8728(13) 1.0822(13) 0.4293(9) 0.019(4) Uani 1 1 d . . .
C8 C 0.9343(15) 1.1133(14) 0.3812(9) 0.022(4) Uani 1 1 d . . .
H8 H 0.9184 1.1758 0.3668 0.027 Uiso 1 1 calc R . .
C9 C 1.0171(15) 1.0552(14) 0.3545(10) 0.022(4) Uani 1 1 d . . .
H9 H 1.0569 1.0774 0.3211 0.026 Uiso 1 1 calc R . .
C10 C 1.0437(16) 0.9604(14) 0.3773(11) 0.029(5) Uani 1 1 d . . .
C11 C 0.9889(17) 0.9272(13) 0.4258(9) 0.025(4) Uani 1 1 d . . .
C12 C 1.0186(18) 0.8353(15) 0.4474(10) 0.030(5) Uani 1 1 d . . .
H12 H 0.9823 0.8112 0.4819 0.036 Uiso 1 1 calc R . .
C13 C 1.0973(17) 0.7821(16) 0.4195(10) 0.030(5) Uiso 1 1 d . . .
H13 H 1.1179 0.7194 0.4343 0.036 Uiso 1 1 calc R . .
C14 C 1.1522(16) 0.8176(14) 0.3673(10) 0.025(4) Uiso 1 1 d . . .
H14 H 1.2088 0.7789 0.3472 0.030 Uiso 1 1 calc R . .
C15 C 0.7030(17) 1.4529(16) 0.3612(11) 0.032(5) Uiso 1 1 d . . .
H15 H 0.7147 1.4592 0.4040 0.039 Uiso 1 1 calc R . .
C16 C 0.683(2) 1.5251(17) 0.3173(12) 0.043(6) Uani 1 1 d . . .
H16 H 0.6807 1.5810 0.3286 0.051 Uiso 1 1 calc R . .
C17 C 0.665(2) 1.5188(16) 0.2540(11) 0.040(6) Uani 1 1 d . . .
H17 H 0.6491 1.5710 0.2223 0.048 Uiso 1 1 calc R . .
C18 C 0.6699(16) 1.4382(17) 0.2368(11) 0.032(5) Uani 1 1 d . . .
C19 C 0.6963(16) 1.3616(16) 0.2863(12) 0.031(5) Uani 1 1 d . . .
C20 C 0.7026(16) 1.2724(16) 0.2735(11) 0.029(5) Uani 1 1 d . . .
H20 H 0.7123 1.2237 0.3078 0.035 Uiso 1 1 calc R . .
C21 C 0.6945(17) 1.2602(16) 0.2125(11) 0.031(5) Uani 1 1 d . . .
H21 H 0.7051 1.2017 0.2033 0.038 Uiso 1 1 calc R . .
C22 C 0.6696(15) 1.3368(13) 0.1607(10) 0.024(4) Uani 1 1 d . . .
C23 C 0.6613(17) 1.4228(15) 0.1728(11) 0.029(5) Uani 1 1 d . . .
C24 C 0.638(2) 1.4926(19) 0.1179(12) 0.050(7) Uani 1 1 d . . .
H24 H 0.6273 1.5527 0.1236 0.060 Uiso 1 1 calc R . .
C25 C 0.630(2) 1.4746(15) 0.0591(12) 0.039(6) Uani 1 1 d . . .
H25 H 0.6249 1.5189 0.0222 0.047 Uiso 1 1 calc R . .
C26 C 0.631(2) 1.3910(16) 0.0545(12) 0.041(6) Uani 1 1 d . . .
H26 H 0.6124 1.3815 0.0139 0.049 Uiso 1 1 calc R . .
C27 C 0.6286(19) 1.047(2) 0.1522(15) 0.053(8) Uani 1 1 d . . .
C28 C 0.581(3) 0.992(3) 0.190(2) 0.114(19) Uani 1 1 d . . .
H28A H 0.5178 0.9910 0.1679 0.171 Uiso 1 1 calc R . .
H28B H 0.5610 1.0143 0.2304 0.171 Uiso 1 1 calc R . .
H28C H 0.6314 0.9316 0.1984 0.171 Uiso 1 1 calc R . .
C29 C 0.4818(19) 1.2628(15) 0.0138(10) 0.033(5) Uani 1 1 d . . .
H29 H 0.4730 1.2760 0.0562 0.040 Uiso 1 1 calc R . .
C30 C 0.3915(16) 1.2838(15) -0.0249(11) 0.033(5) Uani 1 1 d . . .
H30 H 0.3228 1.3104 -0.0091 0.039 Uiso 1 1 calc R . .
C31 C 0.4030(17) 1.2656(16) -0.0855(11) 0.035(5) Uani 1 1 d . . .
H31 H 0.3420 1.2771 -0.1120 0.042 Uiso 1 1 calc R . .
C32 C 0.5053(14) 1.2300(12) -0.1090(9) 0.018(4) Uani 1 1 d . . .
C33 C 0.5943(17) 1.2097(13) -0.0667(10) 0.024(4) Uani 1 1 d . . .
C34 C 0.6953(16) 1.1684(17) -0.0885(11) 0.037(6) Uani 1 1 d . . .
H34 H 0.7542 1.1525 -0.0597 0.044 Uiso 1 1 calc R . .
C35 C 0.7137(18) 1.1497(15) -0.1492(10) 0.030(5) Uani 1 1 d . . .
H35 H 0.7842 1.1210 -0.1613 0.036 Uiso 1 1 calc R . .
C36 C 0.6293(15) 1.1723(14) -0.1946(10) 0.023(4) Uani 1 1 d . . .
C37 C 0.5228(15) 1.2133(14) -0.1742(10) 0.023(4) Uiso 1 1 d . . .
C38 C 0.4447(18) 1.2317(15) -0.2218(11) 0.033(5) Uani 1 1 d . . .
H38 H 0.3728 1.2602 -0.2121 0.039 Uiso 1 1 calc R . .
C39 C 0.467(2) 1.2107(17) -0.2814(12) 0.041(6) Uani 1 1 d . . .
H39 H 0.4120 1.2245 -0.3127 0.049 Uiso 1 1 calc R . .
C40 C 0.5730(19) 1.1682(15) -0.2961(10) 0.038(6) Uani 1 1 d . . .
H40 H 0.5885 1.1537 -0.3378 0.046 Uiso 1 1 calc R . .
C41 C 0.7137(17) 0.9336(15) -0.1907(10) 0.029(5) Uani 1 1 d . . .
H41 H 0.6547 0.9625 -0.2191 0.035 Uiso 1 1 calc R . .
C42 C 0.7002(18) 0.871(2) -0.1418(13) 0.045(7) Uani 1 1 d . . .
H42 H 0.6336 0.8589 -0.1358 0.054 Uiso 1 1 calc R . .
C43 C 0.7840(18) 0.8247(17) -0.1018(11) 0.033(5) Uani 1 1 d . . .
H43 H 0.7774 0.7793 -0.0679 0.040 Uiso 1 1 calc R . .
C44 C 0.8837(17) 0.8458(15) -0.1113(10) 0.029(5) Uani 1 1 d . . .
C45 C 0.8854(17) 0.9136(14) -0.1626(10) 0.029(5) Uani 1 1 d . . .
C46 C 0.9825(17) 0.9390(15) -0.1721(10) 0.029(5) Uani 1 1 d . . .
H46 H 0.9868 0.9841 -0.2067 0.035 Uiso 1 1 calc R . .
C47 C 1.0662(15) 0.8989(16) -0.1321(10) 0.030(5) Uani 1 1 d . . .
H47 H 1.1285 0.9172 -0.1395 0.036 Uiso 1 1 calc R . .
C48 C 1.0668(15) 0.8303(13) -0.0791(10) 0.023(4) Uani 1 1 d . . .
C49 C 0.9748(16) 0.8026(14) -0.0672(10) 0.026(4) Uiso 1 1 d . . .
C50 C 0.9775(17) 0.7343(16) -0.0176(11) 0.033(5) Uani 1 1 d . . .
H50 H 0.9184 0.7116 -0.0108 0.040 Uiso 1 1 calc R . .
C51 C 1.0620(17) 0.7000(17) 0.0207(12) 0.042(7) Uani 1 1 d . . .
H51 H 1.0622 0.6545 0.0560 0.051 Uiso 1 1 calc R . .
C52 C 1.153(2) 0.7309(17) 0.0092(10) 0.034(5) Uani 1 1 d . . .
H52 H 1.2131 0.7051 0.0368 0.041 Uiso 1 1 calc R . .
C53 C 0.394(3) 1.192(2) 0.5484(15) 0.060(9) Uani 1 1 d . . .
C54 C 0.284(2) 1.199(2) 0.5277(16) 0.061(9) Uani 1 1 d . . .
H54A H 0.2352 1.2563 0.5351 0.091 Uiso 1 1 calc R . .
H54B H 0.2618 1.1500 0.5525 0.091 Uiso 1 1 calc R . .
H54C H 0.2840 1.1950 0.4820 0.091 Uiso 1 1 calc R . .
O3S O 0.684(3) 0.982(2) 0.3370(16) 0.113(10) Uiso 1 1 d . . .
O8S O 0.640(5) 0.935(3) 0.048(3) 0.25(6) Uiso 0.48(4) 1 d PD A 1
O13S O 0.903(6) 0.914(4) 0.075(3) 0.15(3) Uiso 0.52(4) 1 d PD A 2
C1S C 0.829(4) 0.901(3) 0.293(2) 0.113(16) Uiso 1 1 d . . .
H1S1 H 0.7795 0.8758 0.2751 0.169 Uiso 1 1 calc R . .
H1S2 H 0.8582 0.8634 0.3340 0.169 Uiso 1 1 calc R . .
H1S3 H 0.8870 0.9029 0.2635 0.169 Uiso 1 1 calc R . .
C2S C 0.773(3) 0.990(3) 0.3044(18) 0.071(10) Uiso 1 1 d . . .
H2S1 H 0.8174 1.0124 0.3301 0.086 Uiso 1 1 calc R . .
H2S2 H 0.7535 1.0316 0.2633 0.086 Uiso 1 1 calc R . .
C4S C 0.616(3) 1.066(3) 0.352(2) 0.091(13) Uiso 1 1 d . . .
H4S1 H 0.5816 1.1054 0.3128 0.110 Uiso 1 1 calc R . .
H4S2 H 0.6598 1.0968 0.3715 0.110 Uiso 1 1 calc R . .
C5S C 0.535(4) 1.049(3) 0.398(2) 0.108(15) Uiso 1 1 d . . .
H5S1 H 0.4731 1.0467 0.3744 0.161 Uiso 1 1 calc R . .
H5S2 H 0.5122 1.0965 0.4241 0.161 Uiso 1 1 calc R . .
H5S3 H 0.5646 0.9912 0.4261 0.161 Uiso 1 1 calc R . .
C6S C 0.450(5) 1.005(6) 0.034(3) 0.08(3) Uiso 0.48(4) 1 d PD . 1
C7S C 0.558(5) 0.977(5) 0.002(3) 0.08(3) Uiso 0.48(4) 1 d PD . 1
C9S C 0.751(5) 0.898(5) 0.043(3) 0.14(5) Uiso 0.48(4) 1 d PD A 1
C10S C 0.802(5) 0.860(5) 0.110(3) 0.063(19) Uiso 0.48(4) 1 d PD A 1
C11S C 0.796(11) 0.848(11) 0.151(7) 0.31(11) Uiso 0.52(4) 1 d PD A 2
C12S C 0.811(8) 0.885(9) 0.081(6) 0.250 Uiso 0.52(4) 1 d PD A 2
C14S C 0.946(9) 0.954(9) 0.019(4) 0.24(8) Uiso 0.52(4) 1 d PD . 2
C15S C 1.047(9) 0.974(9) 0.037(6) 0.18(6) Uiso 0.52(4) 1 d PD . 2

loop_
_atom_site_aniso_label
_atom_site_aniso_U_11
_atom_site_aniso_U_22
_atom_site_aniso_U_33
_atom_site_aniso_U_23
_atom_site_aniso_U_13
_atom_site_aniso_U_12
W1 0.0260(4) 0.0161(4) 0.0199(4) -0.0071(3) 0.0080(3) -0.0064(3)
W2 0.0351(4) 0.0239(5) 0.0201(4) -0.0064(3) -0.0049(3) -0.0093(4)
W3 0.0339(4) 0.0187(4) 0.0249(4) -0.0049(3) 0.0189(3) -0.0044(4)
W4 0.0188(4) 0.0228(4) 0.0253(4) -0.0062(3) 0.0072(3) -0.0076(3)
W5 0.0188(3) 0.0209(4) 0.0205(4) -0.0112(3) 0.0082(3) -0.0066(3)
W6 0.0577(6) 0.0239(5) 0.0175(4) -0.0116(4) 0.0115(4) -0.0119(4)
W7 0.0216(4) 0.0262(4) 0.0158(4) -0.0064(3) 0.0045(3) -0.0083(3)
W8 0.0428(5) 0.0217(4) 0.0240(4) -0.0101(4) -0.0001(4) -0.0124(4)
W9 0.0421(5) 0.0179(5) 0.0376(5) -0.0083(4) 0.0276(4) -0.0014(4)
W10 0.0196(4) 0.0238(5) 0.0332(5) -0.0009(4) 0.0068(3) -0.0022(3)
W11 0.0212(4) 0.0201(4) 0.0195(4) -0.0060(3) 0.0077(3) -0.0068(3)
W12 0.0350(5) 0.0161(4) 0.0289(5) -0.0051(4) 0.0123(4) -0.0045(4)
Cu1 0.0453(16) 0.0274(15) 0.0345(16) -0.0104(13) 0.0058(13) -0.0005(13)
Cu2 0.0305(13) 0.0313(15) 0.0247(13) -0.0084(11) 0.0031(10) -0.0076(12)
Cu3 0.0322(13) 0.0334(16) 0.0233(13) -0.0095(12) 0.0074(10) -0.0027(12)
P1 0.014(2) 0.011(2) 0.013(2) -0.0081(18) 0.0062(16) -0.0066(18)
O1 0.032(7) 0.035(9) 0.018(7) -0.002(6) 0.001(6) -0.014(7)
O2 0.033(8) 0.041(10) 0.025(8) -0.006(7) -0.009(6) -0.011(7)
O3 0.077(13) 0.033(10) 0.028(9) -0.001(8) 0.039(9) -0.011(10)
O4 0.037(8) 0.029(8) 0.043(9) -0.016(7) 0.005(7) -0.014(7)
O5 0.035(8) 0.030(8) 0.015(7) -0.004(6) 0.007(6) -0.014(7)
O6 0.114(17) 0.041(12) 0.033(10) -0.024(9) 0.031(10) -0.018(12)
O7 0.035(8) 0.048(10) 0.028(8) -0.022(7) 0.019(7) -0.021(8)
O8 0.044(9) 0.022(8) 0.061(12) -0.019(8) -0.004(8) -0.015(7)
O9 0.045(10) 0.051(13) 0.064(13) -0.008(10) 0.038(9) 0.000(9)
O10 0.018(7) 0.044(10) 0.062(12) -0.002(9) 0.002(7) -0.006(7)
O11 0.042(8) 0.013(7) 0.021(7) -0.008(6) 0.001(6) -0.006(6)
O12 0.044(9) 0.024(9) 0.041(9) -0.012(7) 0.013(7) 0.002(7)
O13 0.030(7) 0.025(8) 0.023(7) -0.006(6) 0.003(6) -0.016(6)
O14 0.048(8) 0.010(7) 0.014(7) -0.002(5) 0.004(6) 0.000(6)
O15 0.030(7) 0.038(9) 0.019(7) -0.011(7) 0.002(6) 0.007(7)
O16 0.032(7) 0.031(8) 0.018(7) 0.002(6) -0.002(6) -0.020(7)
O17 0.028(8) 0.068(12) 0.023(8) -0.020(8) -0.003(6) -0.012(8)
O18 0.071(12) 0.031(9) 0.022(8) -0.004(7) -0.002(8) -0.023(9)
O19 0.068(11) 0.024(8) 0.020(8) -0.014(6) 0.003(7) -0.023(8)
O20 0.033(8) 0.039(9) 0.048(10) -0.028(8) 0.027(7) -0.028(7)
O21 0.029(7) 0.027(8) 0.027(8) -0.014(6) 0.013(6) -0.013(7)
O22 0.019(6) 0.027(8) 0.033(8) -0.009(7) -0.007(6) -0.004(6)
O23 0.045(9) 0.035(9) 0.024(8) 0.008(7) -0.008(7) -0.009(8)
O24 0.030(8) 0.033(9) 0.042(9) -0.006(7) 0.025(7) -0.003(7)
O25 0.026(7) 0.031(9) 0.038(9) -0.015(7) 0.008(6) 0.009(7)
O26 0.014(6) 0.020(7) 0.039(8) -0.020(6) 0.012(5) -0.006(6)
O27 0.035(8) 0.043(10) 0.020(7) -0.007(7) 0.004(6) -0.011(8)
O28 0.074(12) 0.051(11) 0.020(8) -0.027(8) 0.006(8) -0.023(10)
O29 0.054(10) 0.021(8) 0.025(8) -0.014(6) 0.016(7) -0.005(7)
O30 0.033(8) 0.033(9) 0.040(9) -0.013(7) 0.012(7) -0.009(7)
O31 0.028(7) 0.033(9) 0.033(8) 0.003(7) 0.016(6) -0.009(7)
O32 0.022(6) 0.032(8) 0.026(7) -0.005(6) 0.000(5) -0.023(6)
O33 0.048(9) 0.026(8) 0.038(9) -0.017(7) 0.029(7) -0.006(7)
O34 0.045(9) 0.011(7) 0.046(10) -0.004(7) 0.029(8) 0.006(7)
O35 0.026(7) 0.050(11) 0.025(8) -0.009(7) 0.011(6) -0.015(7)
O36 0.028(7) 0.031(9) 0.025(7) -0.010(6) 0.010(6) -0.003(7)
O37 0.033(8) 0.024(8) 0.029(8) -0.012(6) 0.004(6) -0.008(7)
O39 0.043(8) 0.028(8) 0.014(7) -0.008(6) 0.003(6) -0.012(7)
O40 0.026(7) 0.019(7) 0.024(7) -0.008(6) -0.004(5) -0.007(6)
N1 0.037(11) 0.052(14) 0.034(11) -0.019(10) 0.003(9) 0.011(10)
N2 0.032(10) 0.022(10) 0.046(12) -0.009(9) -0.014(9) 0.001(8)
N3 0.027(8) 0.021(9) 0.026(9) -0.009(8) 0.002(7) 0.000(8)
N4 0.026(8) 0.038(11) 0.033(10) -0.017(9) 0.004(7) -0.013(9)
N5 0.026(8) 0.032(10) 0.026(9) -0.024(8) 0.013(7) -0.014(8)
N6 0.036(11) 0.030(11) 0.057(14) -0.019(10) -0.001(10) -0.003(10)
N7 0.027(8) 0.037(11) 0.023(9) -0.024(8) -0.005(7) -0.005(8)
N8 0.029(9) 0.031(10) 0.032(10) -0.013(8) 0.004(7) -0.016(8)
N9 0.026(8) 0.024(9) 0.021(9) -0.007(7) 0.007(7) -0.002(7)
N10 0.024(8) 0.042(11) 0.015(8) -0.010(8) 0.005(6) -0.012(8)
N11 0.058(16) 0.11(2) 0.074(19) -0.048(17) 0.035(15) -0.036(17)
C1 0.049(15) 0.07(2) 0.036(14) -0.043(14) -0.003(11) -0.024(15)
C2 0.043(17) 0.12(3) 0.14(4) -0.09(3) 0.01(2) -0.01(2)
C3 0.031(11) 0.08(2) 0.020(11) -0.019(12) 0.014(9) -0.013(13)
C4 0.046(14) 0.043(16) 0.041(15) -0.002(13) 0.009(11) -0.020(13)
C5 0.043(11) 0.031(12) 0.019(10) -0.011(9) 0.012(9) -0.027(11)
C6 0.023(9) 0.018(9) 0.016(9) -0.012(8) 0.003(7) -0.008(8)
C7 0.014(8) 0.023(10) 0.023(10) -0.007(8) 0.001(7) -0.012(8)
C8 0.027(9) 0.029(11) 0.016(9) -0.003(8) -0.002(7) -0.015(9)
C9 0.025(9) 0.021(11) 0.022(10) -0.007(8) 0.002(8) -0.009(9)
C10 0.025(10) 0.016(10) 0.052(14) -0.013(10) 0.006(9) -0.010(9)
C11 0.038(11) 0.019(10) 0.010(9) -0.011(8) 0.000(8) 0.006(9)
C12 0.041(12) 0.025(11) 0.023(11) -0.008(9) 0.004(9) -0.006(10)
C16 0.051(14) 0.038(14) 0.045(15) -0.037(12) 0.019(12) -0.009(12)
C17 0.077(18) 0.021(12) 0.023(12) -0.013(10) 0.008(12) -0.014(12)
C18 0.021(9) 0.052(15) 0.030(12) -0.021(11) 0.007(8) -0.013(10)
C19 0.017(9) 0.041(14) 0.044(14) -0.033(12) 0.013(9) -0.010(10)
C20 0.024(10) 0.038(13) 0.038(12) -0.014(10) 0.004(9) -0.025(10)
C21 0.035(11) 0.029(12) 0.037(13) -0.012(10) 0.014(10) -0.017(10)
C22 0.025(9) 0.016(10) 0.027(11) -0.002(8) 0.018(8) -0.003(8)
C23 0.031(10) 0.026(11) 0.035(12) -0.018(10) 0.020(9) -0.011(9)
C24 0.050(15) 0.038(16) 0.040(15) 0.010(12) 0.003(12) 0.008(13)
C25 0.054(15) 0.017(11) 0.038(14) -0.002(10) -0.009(11) 0.000(11)
C26 0.055(15) 0.028(13) 0.031(13) -0.010(11) 0.009(11) 0.000(12)
C27 0.025(12) 0.060(19) 0.07(2) 0.005(16) 0.005(12) -0.024(13)
C28 0.053(19) 0.16(4) 0.14(4) 0.06(3) -0.03(2) -0.08(3)
C29 0.053(14) 0.030(12) 0.015(10) -0.013(9) -0.001(9) -0.004(11)
C30 0.022(10) 0.029(12) 0.037(13) -0.011(10) 0.020(9) 0.006(9)
C31 0.024(10) 0.032(13) 0.038(13) -0.013(10) 0.000(9) 0.008(10)
C32 0.024(9) 0.015(9) 0.016(9) -0.003(8) 0.010(7) -0.008(8)
C33 0.034(11) 0.013(10) 0.025(10) -0.013(8) 0.003(8) 0.000(9)
C34 0.024(10) 0.053(15) 0.031(12) -0.030(11) -0.010(9) 0.005(10)
C35 0.036(11) 0.039(13) 0.031(12) -0.020(10) 0.000(9) -0.026(11)
C36 0.022(9) 0.026(11) 0.026(10) -0.016(9) -0.005(8) -0.010(9)
C38 0.035(11) 0.023(11) 0.030(12) -0.005(10) -0.003(9) 0.007(10)
C39 0.037(13) 0.033(14) 0.040(14) -0.002(12) -0.002(11) 0.006(11)
C40 0.057(14) 0.028(13) 0.017(10) -0.002(9) -0.011(10) 0.005(11)
C41 0.035(11) 0.038(13) 0.017(10) -0.017(10) -0.012(8) -0.008(10)
C42 0.020(10) 0.065(19) 0.053(16) -0.016(14) 0.001(10) -0.013(12)
C43 0.042(13) 0.047(15) 0.028(12) -0.007(11) 0.000(10) -0.040(12)
C44 0.033(11) 0.029(11) 0.021(10) -0.007(9) -0.004(8) -0.003(9)
C45 0.036(11) 0.024(11) 0.033(12) -0.009(9) 0.008(9) -0.017(10)
C46 0.039(12) 0.022(11) 0.021(10) -0.001(9) -0.001(9) -0.002(10)
C47 0.013(8) 0.036(13) 0.032(12) -0.008(10) -0.002(8) 0.007(9)
C48 0.016(9) 0.018(10) 0.038(12) -0.011(9) 0.007(8) -0.004(8)
C50 0.025(10) 0.029(13) 0.037(12) 0.011(10) 0.001(9) -0.002(10)
C51 0.026(11) 0.034(14) 0.047(14) 0.020(12) -0.006(10) 0.009(10)
C52 0.048(13) 0.040(14) 0.014(10) -0.004(10) 0.008(9) -0.013(12)
C53 0.07(2) 0.040(18) 0.053(19) -0.003(14) 0.024(16) 0.001(17)
C54 0.060(19) 0.07(2) 0.08(2) -0.021(17) 0.019(16) -0.046(18)

loop_
_atom_type_symbol
_atom_type_description
_atom_type_scat_dispersion_real
_atom_type_scat_dispersion_imag
_atom_type_scat_source
C C 0.0033 0.0016 'International Tables Vol C Tables 4.2.6.8 and 6.1.1.4'
H H 0.0000 0.0000 'International Tables Vol C Tables 4.2.6.8 and 6.1.1.4'
N N 0.0061 0.0033 'International Tables Vol C Tables 4.2.6.8 and 6.1.1.4'
O O 0.0106 0.0060 'International Tables Vol C Tables 4.2.6.8 and 6.1.1.4'
P P 0.1023 0.0942 'International Tables Vol C Tables 4.2.6.8 and 6.1.1.4'
Cu Cu 0.3201 1.2651 'International Tables Vol C Tables 4.2.6.8 and 6.1.1.4'
W W -0.8490 6.8722 'International Tables Vol C Tables 4.2.6.8 and 6.1.1.4'

loop_
_geom_angle_atom_site_label_1
_geom_angle_atom_site_label_2
_geom_angle_atom_site_label_3
_geom_angle
_geom_angle_site_symmetry_1
_geom_angle_site_symmetry_3
O1 W1 O16 104.5(7) . .
O1 W1 O13 105.3(6) . .
O16 W1 O13 85.9(6) . .
O1 W1 O14 100.5(6) . .
O16 W1 O14 154.9(6) . .
O13 W1 O14 89.1(6) . .
O1 W1 O15 98.5(7) . .
O16 W1 O15 86.3(6) . .
O13 W1 O15 156.1(6) . .
O14 W1 O15 88.4(6) . .
O1 W1 O37 169.3(6) . .
O16 W1 O37 81.8(6) . .
O13 W1 O37 83.6(5) . .
O14 W1 O37 73.2(5) . .
O15 W1 O37 73.0(6) . .
O2 W2 O17 104.2(7) . .
O2 W2 O13 104.5(7) . .
O17 W2 O13 85.7(7) . .
O2 W2 O18 102.2(7) . .
O17 W2 O18 153.6(7) . .
O13 W2 O18 86.0(7) . .
O2 W2 O23 100.3(7) . .
O17 W2 O23 89.7(7) . .
O13 W2 O23 155.2(6) . .
O18 W2 O23 87.4(7) . .
O2 W2 O38 170.7(6) . .
O17 W2 O38 82.2(6) . .
O13 W2 O38 82.6(5) . .
O18 W2 O38 71.9(6) . .
O23 W2 O38 72.6(5) . .
O3 W3 O24 104.2(7) . .
O3 W3 O19 104.6(8) . .
O24 W3 O19 84.3(7) . .
O3 W3 O20 99.5(8) . .
O24 W3 O20 91.1(7) . .
O19 W3 O20 155.8(6) . .
O3 W3 O14 100.5(7) . .
O24 W3 O14 155.2(6) . .
O19 W3 O14 88.2(7) . .
O20 W3 O14 86.1(6) . .
O3 W3 O37 169.2(7) . .
O24 W3 O37 83.1(5) . .
O19 W3 O37 83.8(6) . .
O20 W3 O37 72.1(5) . .
O14 W3 O37 72.6(5) . .
O4 W4 O21 102.3(7) . .
O4 W4 O20 101.3(7) . .
O21 W4 O20 156.4(6) . .
O4 W4 O15 100.1(7) . .
O21 W4 O15 90.0(6) . .
O20 W4 O15 85.8(7) . .
O4 W4 O25 104.7(7) . .
O21 W4 O25 85.6(6) . .
O20 W4 O25 88.6(7) . .
O15 W4 O25 155.2(7) . .
O4 W4 O37 170.3(6) . .
O21 W4 O37 84.4(6) . .
O20 W4 O37 72.1(5) . .
O15 W4 O37 72.6(6) . .
O25 W4 O37 82.6(6) . .
O5 W5 O17 104.1(7) . .
O5 W5 O26 101.2(6) . .
O17 W5 O26 88.1(7) . .
O5 W5 O16 102.7(6) . .
O17 W5 O16 86.6(7) . .
O26 W5 O16 156.2(6) . .
O5 W5 O22 100.6(6) . .
O17 W5 O22 155.2(7) . .
O26 W5 O22 84.9(6) . .
O16 W5 O22 90.3(6) . .
O5 W5 O39 171.4(5) . .
O17 W5 O39 82.8(6) . .
O26 W5 O39 73.6(5) . .
O16 W5 O39 82.7(6) . .
O22 W5 O39 72.4(5) . .
O6 W6 O19 101.8(9) . .
O6 W6 O28 102.8(9) . .
O19 W6 O28 155.3(6) . .
O6 W6 O29 101.5(9) . .
O19 W6 O29 83.0(7) . .
O28 W6 O29 89.9(7) . .
O6 W6 O18 102.8(9) . .
O19 W6 O18 89.9(7) . .
O28 W6 O18 86.9(8) . .
O29 W6 O18 155.6(6) . .
O6 W6 O38 171.8(9) . .
O19 W6 O38 84.4(5) . .
O28 W6 O38 71.3(5) . .
O29 W6 O38 84.4(5) . .
O18 W6 O38 71.6(5) . .
O7 W7 O22 100.5(7) . .
O7 W7 O32 101.1(7) . .
O22 W7 O32 84.7(6) . .
O7 W7 O21 102.8(7) . .
O22 W7 O21 88.5(6) . .
O32 W7 O21 156.0(6) . .
O7 W7 O31 104.4(7) . .
O22 W7 O31 155.1(7) . .
O32 W7 O31 90.6(6) . .
O21 W7 O31 85.9(6) . .
O7 W7 O39 170.1(6) . .
O22 W7 O39 71.3(6) . .
O32 W7 O39 73.0(5) . .
O21 W7 O39 83.0(6) . .
O31 W7 O39 83.9(6) . .
O8 W8 O33 102.6(7) . .
O8 W8 O27 102.4(8) . .
O33 W8 O27 86.4(6) . .
O8 W8 O23 101.6(8) . .
O33 W8 O23 155.8(7) . .
O27 W8 O23 88.7(7) . .
O8 W8 O28 102.2(8) . .
O33 W8 O28 88.5(7) . .
O27 W8 O28 155.3(7) . .
O23 W8 O28 86.2(7) . .
O8 W8 O38 171.9(7) . .
O33 W8 O38 82.6(6) . .
O27 W8 O38 83.9(6) . .
O23 W8 O38 73.4(6) . .
O28 W8 O38 71.5(6) . .
O9 W9 O29 103.9(9) . .
O9 W9 O24 103.9(8) . .
O29 W9 O24 84.3(7) . .
O9 W9 O34 101.7(8) . .
O29 W9 O34 90.4(7) . .
O24 W9 O34 154.4(6) . .
O9 W9 O30 100.8(9) . .
O29 W9 O30 155.0(6) . .
O24 W9 O30 86.5(7) . .
O34 W9 O30 87.9(7) . .
O9 W9 O40 169.8(8) . .
O29 W9 O40 85.0(5) . .
O24 W9 O40 81.5(5) . .
O34 W9 O40 73.1(5) . .
O30 W9 O40 70.7(5) . .
O10 W10 O25 103.6(8) . .
O10 W10 O30 99.8(8) . .
O25 W10 O30 89.7(7) . .
O10 W10 O31 102.7(8) . .
O25 W10 O31 86.3(6) . .
O30 W10 O31 157.5(7) . .
O10 W10 O35 101.7(7) . .
O25 W10 O35 154.7(7) . .
O30 W10 O35 87.1(7) . .
O31 W10 O35 87.2(7) . .
O10 W10 O40 170.1(7) . .
O25 W10 O40 83.8(6) . .
O30 W10 O40 73.4(6) . .
O31 W10 O40 84.2(6) . .
O35 W10 O40 71.3(5) . .
O11 W11 O27 103.3(7) . .
O11 W11 O36 102.7(6) . .
O27 W11 O36 86.9(6) . .
O11 W11 O26 101.6(6) . .
O27 W11 O26 89.8(6) . .
O36 W11 O26 155.6(6) . .
O11 W11 O32 100.5(6) . .
O27 W11 O32 156.1(6) . .
O36 W11 O32 87.9(6) . .
O26 W11 O32 85.4(6) . .
O11 W11 O39 170.6(6) . .
O27 W11 O39 83.8(6) . .
O36 W11 O39 83.6(6) . .
O26 W11 O39 72.1(5) . .
O32 W11 O39 72.5(5) . .
O12 W12 O33 104.2(8) . .
O12 W12 O35 102.5(8) . .
O33 W12 O35 153.3(7) . .
O12 W12 O36 103.6(7) . .
O33 W12 O36 86.4(6) . .
O35 W12 O36 88.6(6) . .
O12 W12 O34 99.5(7) . .
O33 W12 O34 87.2(7) . .
O35 W12 O34 87.3(7) . .
O36 W12 O34 156.9(6) . .
O12 W12 O40 169.6(6) . .
O33 W12 O40 82.8(6) . .
O35 W12 O40 70.6(6) . .
O36 W12 O40 84.3(6) . .
O34 W12 O40 72.9(5) . .
N4 Cu1 N2 151.6(8) . .
N4 Cu1 N1 101.4(8) . .
N2 Cu1 N1 106.2(9) . .
N6 Cu2 N10 125.8(8) . 2_775
N6 Cu2 N7 100.2(8) . .
N10 Cu2 N7 117.6(7) 2_775 .
N6 Cu2 N5 117.7(8) . .
N10 Cu2 N5 93.0(7) 2_775 .
N7 Cu2 N5 100.7(7) . .
N9 Cu3 N3 143.3(7) . 2_775
N9 Cu3 N8 99.8(7) . .
N3 Cu3 N8 116.9(7) 2_775 .
O38 P1 O39 109.3(8) . .
O38 P1 O40 110.6(8) . .
O39 P1 O40 109.6(8) . .
O38 P1 O37 109.9(8) . .
O39 P1 O37 109.2(8) . .
O40 P1 O37 108.2(8) . .
W1 O13 W2 152.1(8) . .
W1 O14 W3 124.4(7) . .
W4 O15 W1 125.2(9) . .
W1 O16 W5 151.8(9) . .
W5 O17 W2 152.3(9) . .
W2 O18 W6 127.0(8) . .
W6 O19 W3 152.9(9) . .
W4 O20 W3 126.0(7) . .
W4 O21 W7 151.2(8) . .
W7 O22 W5 127.2(8) . .
W8 O23 W2 125.1(9) . .
W9 O24 W3 153.3(9) . .
W10 O25 W4 152.2(9) . .
W5 O26 W11 125.3(6) . .
W11 O27 W8 150.8(9) . .
W6 O28 W8 127.7(8) . .
W9 O29 W6 152.9(9) . .
W10 O30 W9 126.2(8) . .
W10 O31 W7 150.6(8) . .
W7 O32 W11 125.9(7) . .
W12 O33 W8 152.2(9) . .
W9 O34 W12 125.3(8) . .
W12 O35 W10 128.3(8) . .
W11 O36 W12 149.8(8) . .
P1 O37 W1 125.7(8) . .
P1 O37 W3 125.5(8) . .
W1 O37 W3 89.7(5) . .
P1 O37 W4 125.5(8) . .
W1 O37 W4 89.2(5) . .
W3 O37 W4 89.8(5) . .
P1 O38 W8 126.3(7) . .
P1 O38 W2 126.0(8) . .
W8 O38 W2 88.9(4) . .
P1 O38 W6 125.2(7) . .
W8 O38 W6 89.4(4) . .
W2 O38 W6 89.3(4) . .
P1 O39 W5 126.1(8) . .
P1 O39 W11 125.7(8) . .
W5 O39 W11 89.1(5) . .
P1 O39 W7 126.3(8) . .
W5 O39 W7 89.1(5) . .
W11 O39 W7 88.6(4) . .
P1 O40 W10 126.9(8) . .
P1 O40 W12 124.5(7) . .
W10 O40 W12 89.8(4) . .
P1 O40 W9 125.7(7) . .
W10 O40 W9 89.7(4) . .
W12 O40 W9 88.6(4) . .
C1 N1 Cu1 148(2) . .
C3 N2 C7 119(2) . .
C3 N2 Cu1 113.5(17) . .
C7 N2 Cu1 127.0(16) . .
C14 N3 C10 119.3(18) . .
C14 N3 Cu3 114.4(14) . 2_775
C10 N3 Cu3 126.3(15) . 2_775
C15 N4 C19 116(2) . .
C15 N4 Cu1 119.8(15) . .
C19 N4 Cu1 124.1(16) . .
C26 N5 C22 116.1(19) . .
C26 N5 Cu2 113.6(15) . .
C22 N5 Cu2 128.9(15) . .
C27 N6 Cu2 167(2) . .
C33 N7 C29 118.2(17) . .
C33 N7 Cu2 129.1(14) . .
C29 N7 Cu2 112.7(13) . .
C36 N8 C40 116.7(18) . .
C36 N8 Cu3 123.7(14) . .
C40 N8 Cu3 118.3(15) . .
C45 N9 C41 113.4(17) . .
C45 N9 Cu3 127.8(14) . .
C41 N9 Cu3 118.8(14) . .
C52 N10 C48 117.5(18) . .
C52 N10 Cu2 115.2(15) . 2_775
C48 N10 Cu2 123.9(13) . 2_775
N1 C1 C2 174(3) . .
N2 C3 C4 122(2) . .
C5 C4 C3 119(2) . .
C4 C5 C6 120(2) . .
C7 C6 C5 116.8(17) . .
C7 C6 C11 119.8(17) . .
C5 C6 C11 123.4(18) . .
N2 C7 C8 117.5(18) . .
N2 C7 C6 123.0(17) . .
C8 C7 C6 119.4(17) . .
C9 C8 C7 121.2(19) . .
C8 C9 C10 119.9(19) . .
C11 C10 N3 121.8(19) . .
C11 C10 C9 121.0(19) . .
N3 C10 C9 117.2(19) . .
C10 C11 C12 119.2(19) . .
C10 C11 C6 118.6(18) . .
C12 C11 C6 122.2(19) . .
C13 C12 C11 120(2) . .
C12 C13 C14 121(2) . .
N3 C14 C13 119.4(19) . .
C16 C15 N4 125(2) . .
C15 C16 C17 119(2) . .
C18 C17 C16 121(2) . .
C17 C18 C23 126(2) . .
C17 C18 C19 117(2) . .
C23 C18 C19 117(2) . .
N4 C19 C18 122(2) . .
N4 C19 C20 116(2) . .
C18 C19 C20 122(2) . .
C21 C20 C19 119(2) . .
C20 C21 C22 120(2) . .
N5 C22 C23 122.4(19) . .
N5 C22 C21 116.8(19) . .
C23 C22 C21 121(2) . .
C22 C23 C18 121(2) . .
C22 C23 C24 116(2) . .
C18 C23 C24 124(2) . .
C25 C24 C23 121(3) . .
C24 C25 C26 117(2) . .
N5 C26 C25 127(2) . .
N6 C27 C28 178(4) . .
N7 C29 C30 123.2(18) . .
C31 C30 C29 119.0(19) . .
C30 C31 C32 120(2) . .
C31 C32 C33 118.4(18) . .
C31 C32 C37 122.2(18) . .
C33 C32 C37 119.4(17) . .
N7 C33 C34 120.1(19) . .
N7 C33 C32 121.3(18) . .
C34 C33 C32 118.4(18) . .
C35 C34 C33 123(2) . .
C34 C35 C36 121(2) . .
N8 C36 C35 116.8(18) . .
N8 C36 C37 124.9(18) . .
C35 C36 C37 118.1(18) . .
C38 C37 C36 114.0(18) . .
C38 C37 C32 126.4(18) . .
C36 C37 C32 119.5(17) . .
C39 C38 C37 123(2) . .
C38 C39 C40 119(2) . .
N8 C40 C39 122(2) . .
C42 C41 N9 127(2) . .
C41 C42 C43 119(2) . .
C42 C43 C44 119(2) . .
C45 C44 C43 116.0(19) . .
C45 C44 C49 122(2) . .
C43 C44 C49 121.7(19) . .
N9 C45 C44 126(2) . .
N9 C45 C46 116.5(18) . .
C44 C45 C46 117(2) . .
C47 C46 C45 120(2) . .
C46 C47 C48 124(2) . .
N10 C48 C49 122.1(19) . .
N10 C48 C47 118.9(18) . .
C49 C48 C47 119.0(18) . .
C50 C49 C48 118.5(19) . .
C50 C49 C44 124.0(19) . .
C48 C49 C44 117.4(18) . .
C51 C50 C49 120(2) . .
C50 C51 C52 120(2) . .
N10 C52 C51 121(2) . .
N11 C53 C54 175(4) . .
C2S O3S C4S 113(3) . .
C9S O8S C7S 133(4) . .
C14S O13S C12S 129(4) . .
O3S C2S C1S 105(4) . .
O3S C4S C5S 109(4) . .
C7S C6S C7S 72(10) 2_675 .
C7S C6S C6S 50(8) 2_675 2_675
C7S C6S C6S 22(3) . 2_675
C6S C7S O8S 141(10) 2_675 .
C6S C7S C7S 79(9) 2_675 2_675
O8S C7S C7S 139(5) . 2_675
C6S C7S C6S 108(10) 2_675 .
O8S C7S C6S 111(3) . .
C7S C7S C6S 29(4) 2_675 .
O8S C9S C10S 111(3) . .
O13S C12S C11S 110(3) . .
O13S C14S C15S 158(10) . 2_775
O13S C14S C15S 110(3) . .
C15S C14S C15S 78(10) 2_775 .
C14S C15S C14S 102(10) 2_775 .
C14S C15S C15S 51(6) 2_775 2_775
C14S C15S C15S 51(6) . 2_775

loop_
_geom_bond_atom_site_label_1
_geom_bond_atom_site_label_2
_geom_bond_distance
_geom_bond_site_symmetry_2
W1 O1 1.682(15) .
W1 O16 1.897(13) .
W1 O13 1.896(14) .
W1 O14 1.919(14) .
W1 O15 1.932(15) .
W1 O37 2.430(14) .
W2 O2 1.699(14) .
W2 O17 1.901(15) .
W2 O13 1.920(13) .
W2 O18 1.920(17) .
W2 O23 1.932(17) .
W2 O38 2.451(12) .
W3 O3 1.703(15) .
W3 O24 1.903(16) .
W3 O19 1.909(16) .
W3 O20 1.948(16) .
W3 O14 1.957(13) .
W3 O37 2.432(14) .
W4 O4 1.713(15) .
W4 O21 1.903(13) .
W4 O20 1.918(15) .
W4 O15 1.926(14) .
W4 O25 1.938(15) .
W4 O37 2.448(15) .
W5 O5 1.730(15) .
W5 O17 1.887(15) .
W5 O26 1.907(14) .
W5 O16 1.910(13) .
W5 O22 1.911(13) .
W5 O39 2.415(15) .
W6 O6 1.671(17) .
W6 O19 1.886(15) .
W6 O28 1.899(18) .
W6 O29 1.928(16) .
W6 O18 1.932(18) .
W6 O38 2.455(13) .
W7 O7 1.710(15) .
W7 O22 1.908(13) .
W7 O32 1.909(12) .
W7 O21 1.912(14) .
W7 O31 1.914(15) .
W7 O39 2.461(14) .
W8 O8 1.706(15) .
W8 O33 1.903(17) .
W8 O27 1.906(14) .
W8 O23 1.919(15) .
W8 O28 1.930(16) .
W8 O38 2.429(13) .
W9 O9 1.689(17) .
W9 O29 1.870(17) .
W9 O24 1.881(16) .
W9 O34 1.921(15) .
W9 O30 1.981(17) .
W9 O40 2.457(14) .
W10 O10 1.688(16) .
W10 O25 1.851(16) .
W10 O30 1.869(15) .
W10 O31 1.903(14) .
W10 O35 1.920(17) .
W10 O40 2.414(13) .
W11 O11 1.700(14) .
W11 O27 1.901(15) .
W11 O36 1.907(14) .
W11 O26 1.941(13) .
W11 O32 1.947(13) .
W11 O39 2.458(14) .
W12 O12 1.715(16) .
W12 O33 1.900(18) .
W12 O35 1.899(15) .
W12 O36 1.929(14) .
W12 O34 1.942(14) .
W12 O40 2.454(14) .
Cu1 N4 1.923(19) .
Cu1 N2 1.927(19) .
Cu1 N1 2.12(2) .
Cu2 N6 1.97(2) .
Cu2 N10 2.044(16) 2_775
Cu2 N7 2.112(16) .
Cu2 N5 2.117(17) .
Cu3 N9 1.921(17) .
Cu3 N3 1.965(17) 2_775
Cu3 N8 2.084(18) .
P1 O38 1.521(13) .
P1 O39 1.525(14) .
P1 O40 1.537(14) .
P1 O37 1.546(15) .
N1 C1 1.14(3) .
N2 C3 1.33(3) .
N2 C7 1.36(3) .
N3 C14 1.34(3) .
N3 C10 1.36(3) .
N3 Cu3 1.965(17) 2_775
N4 C15 1.37(3) .
N4 C19 1.39(3) .
N5 C26 1.33(3) .
N5 C22 1.36(3) .
N6 C27 1.12(3) .
N7 C33 1.34(3) .
N7 C29 1.35(3) .
N8 C36 1.36(3) .
N8 C40 1.37(3) .
N9 C45 1.35(3) .
N9 C41 1.37(3) .
N10 C52 1.35(3) .
N10 C48 1.35(2) .
N10 Cu2 2.044(16) 2_775
N11 C53 1.07(4) .
C1 C2 1.47(4) .
C3 C4 1.43(4) .
C4 C5 1.39(3) .
C5 C6 1.44(2) .
C6 C7 1.42(3) .
C6 C11 1.46(3) .
C7 C8 1.40(2) .
C8 C9 1.37(3) .
C9 C10 1.44(3) .
C10 C11 1.36(3) .
C11 C12 1.39(3) .
C12 C13 1.31(3) .
C13 C14 1.43(3) .
C15 C16 1.32(3) .
C16 C17 1.40(3) .
C17 C18 1.37(3) .
C18 C23 1.43(3) .
C18 C19 1.43(3) .
C19 C20 1.46(3) .
C20 C21 1.35(3) .
C21 C22 1.46(3) .
C22 C23 1.40(3) .
C23 C24 1.44(3) .
C24 C25 1.34(4) .
C25 C26 1.35(3) .
C27 C28 1.36(4) .
C29 C30 1.39(3) .
C30 C31 1.35(3) .
C31 C32 1.40(3) .
C32 C33 1.43(3) .
C32 C37 1.45(3) .
C33 C34 1.39(3) .
C34 C35 1.36(3) .
C35 C36 1.42(3) .
C36 C37 1.44(3) .
C37 C38 1.40(3) .
C38 C39 1.36(3) .
C39 C40 1.40(3) .
C41 C42 1.36(3) .
C42 C43 1.36(3) .
C43 C44 1.45(3) .
C44 C45 1.40(3) .
C44 C49 1.47(3) .
C45 C46 1.45(3) .
C46 C47 1.34(3) .
C47 C48 1.43(3) .
C48 C49 1.41(3) .
C49 C50 1.37(3) .
C50 C51 1.32(3) .
C51 C52 1.42(3) .
C53 C54 1.49(5) .
O3S C2S 1.37(4) .
O3S C4S 1.44(5) .
O8S C9S 1.41(2) .
O8S C7S 1.42(2) .
O13S C14S 1.42(2) .
O13S C12S 1.43(2) .
C1S C2S 1.44(5) .
C4S C5S 1.48(5) .
C6S C7S 0.75(10) 2_675
C6S C7S 1.52(2) .
C6S C6S 1.89(13) 2_675
C7S C6S 0.75(10) 2_675
C7S C7S 1.48(12) 2_675
C9S C10S 1.53(2) .
C11S C12S 1.52(2) .
C14S C15S 1.53(14) 2_775
C14S C15S 1.53(2) .
C15S C14S 1.53(14) 2_775
C15S C15S 1.9(2) 2_775
